data_7038348
loop_
_publ_author_name
'Wen, Tian'
'Chen, Er-Xia'
'Zhang, De-Xiang'
'Zhang, Jian'

_publ_section_title
;
 Synthesis of borocarbonitride from a multifunctional Cu(i) boron
 imidazolate framework.
;
_journal_issue 12
_journal_name_full 'Dalton transactions (Cambridge, England : 2003)'
_journal_page_first 5223
_journal_page_last 5228
_journal_paper_doi 10.1039/c5dt04805b
_journal_volume 45
_journal_year 2016
_chemical_formula_moiety 'C71 H74 B2 Cu2 N17 O2, 2(O)'
_chemical_formula_sum 'C72 H104 B2 Cu2 N16 O4'
_chemical_formula_weight 1406.41
_chemical_name_systematic
;
 ? 
;
_space_group_crystal_system triclinic
_space_group_IT_number 2
_space_group_name_Hall '-P 1'
_space_group_name_H-M_alt 'P -1'
_symmetry_space_group_name_Hall '-P 1'
_symmetry_space_group_name_H-M 'P -1'
_atom_sites_solution_hydrogens geom
_atom_sites_solution_primary direct
_atom_sites_solution_secondary difmap
_audit_creation_date 2014-12-18
_audit_creation_method
;
  Olex2 1.1
  (compiled 2011.11.01 svn.r2039, GUI svn.r3906)
;
_audit_update_record
;
2015-04-01 deposited with the CCDC.
2016-02-08 downloaded from the CCDC.
;
_cell_angle_alpha 109.825(9)
_cell_angle_beta 115.576(9)
_cell_angle_gamma 96.582(8)
_cell_formula_units_Z 1
_cell_length_a 12.3677(12)
_cell_length_b 12.7886(12)
_cell_length_c 14.2243(13)
_cell_measurement_reflns_used 1399
_cell_measurement_temperature 293(2)
_cell_measurement_theta_max 22.0090
_cell_measurement_theta_min 2.4310
_cell_volume 1816.5(4)
_computing_cell_refinement
;
CrysAlisPro, Agilent Technologies,
Version 1.171.36.28 (release 01-02-2013 CrysAlis171 .NET)
(compiled Feb  1 2013,16:14:44)
;
_computing_data_collection
;
CrysAlisPro, Agilent Technologies,
Version 1.171.36.28 (release 01-02-2013 CrysAlis171 .NET)
(compiled Feb  1 2013,16:14:44)
;
_computing_data_reduction
;
CrysAlisPro, Agilent Technologies,
Version 1.171.36.28 (release 01-02-2013 CrysAlis171 .NET)
(compiled Feb  1 2013,16:14:44)
;
_computing_molecular_graphics
;
O. V. Dolomanov, L. J. Bourhis, R. J. Gildea, J. A. K. Howard and H. Puschmann,
OLEX2: a complete structure solution, refinement and analysis program.
J. Appl. Cryst. (2009). 42, 339-341.
;
_computing_publication_material
;
O. V. Dolomanov, L. J. Bourhis, R. J. Gildea, J. A. K. Howard and H. Puschmann,
OLEX2: a complete structure solution, refinement and analysis program.
J. Appl. Cryst. (2009). 42, 339-341.
;
_computing_structure_refinement
;
XL, G.M. Sheldrick, Acta Cryst.
(2008). A64, 112-122
;
_computing_structure_solution 'SHELXS-97 (Sheldrick, 1990)'
_diffrn_ambient_temperature 293(2)
_diffrn_detector_area_resol_mean 16.2083
_diffrn_measured_fraction_theta_full 0.9987
_diffrn_measured_fraction_theta_max 0.5356
_diffrn_measurement_details
;
  1 omega  -55.00   55.00   1.0000   12.0000
omega____ theta____ kappa____ phi______ frames
    -      -18.3443   19.0000   60.0000 110

  2 omega  -39.00   43.00   1.0000   12.0000
omega____ theta____ kappa____ phi______ frames
    -      -18.3443   57.0000  120.0000 82

  3 omega  -25.00   24.00   1.0000   12.0000
omega____ theta____ kappa____ phi______ frames
    -      -18.3443  -99.0000    0.0000 49

  4 omega  -20.00    6.00   1.0000   12.0000
omega____ theta____ kappa____ phi______ frames
    -      -18.3443  -99.0000 -150.0000 26

  5 omega  -82.00   -1.00   1.0000   12.0000
omega____ theta____ kappa____ phi______ frames
    -      -18.3443  -57.0000 -120.0000 81

  6 omega   49.00   94.00   1.0000   12.0000
omega____ theta____ kappa____ phi______ frames
    -       18.6568  179.0000  -90.0000 45
;
_diffrn_measurement_device_type 'Xcalibur, Eos'
_diffrn_measurement_method '\w scans'
_diffrn_orient_matrix_UB_11 -0.0457930000
_diffrn_orient_matrix_UB_12 -0.0528676000
_diffrn_orient_matrix_UB_13 -0.0469226000
_diffrn_orient_matrix_UB_21 -0.0382871000
_diffrn_orient_matrix_UB_22 0.0321911000
_diffrn_orient_matrix_UB_23 -0.0230115000
_diffrn_orient_matrix_UB_31 0.0300372000
_diffrn_orient_matrix_UB_32 0.0028373000
_diffrn_orient_matrix_UB_33 -0.0321390000
_diffrn_radiation_monochromator graphite
_diffrn_radiation_type 'Mo K\a'
_diffrn_radiation_wavelength 0.7107
_diffrn_reflns_av_R_equivalents 0.0758
_diffrn_reflns_av_unetI/netI 0.1747
_diffrn_reflns_limit_h_max 14
_diffrn_reflns_limit_h_min -14
_diffrn_reflns_limit_k_max 15
_diffrn_reflns_limit_k_min -14
_diffrn_reflns_limit_l_max 16
_diffrn_reflns_limit_l_min -16
_diffrn_reflns_number 12497
_diffrn_reflns_theta_full 25.00
_diffrn_reflns_theta_max 25.00
_diffrn_reflns_theta_min 2.43
_diffrn_source 'Enhance (Mo) X-ray Source'
_diffrn_source_current n/a
_diffrn_source_voltage n/a
_exptl_absorpt_coefficient_mu 0.645
_exptl_absorpt_correction_T_max 1.00000
_exptl_absorpt_correction_T_min 0.78391
_exptl_absorpt_correction_type multi-scan
_exptl_absorpt_process_details
;
CrysAlisPro, Agilent Technologies,
Version 1.171.36.28 (release 01-02-2013 CrysAlis171 .NET)
(compiled Feb  1 2013,16:14:44)
Empirical absorption correction using spherical harmonics,
 implemented in SCALE3 ABSPACK scaling algorithm.
;
_exptl_crystal_density_diffrn 1.286
_exptl_crystal_density_method 'not measured'
_exptl_crystal_F_000 748
_refine_diff_density_max 1.830
_refine_diff_density_min -0.911
_refine_diff_density_rms 0.108
_refine_ls_extinction_method none
_refine_ls_goodness_of_fit_ref 1.014
_refine_ls_hydrogen_treatment mixed
_refine_ls_matrix_type full
_refine_ls_number_parameters 437
_refine_ls_number_reflns 6397
_refine_ls_number_restraints 675
_refine_ls_restrained_S_all 1.006
_refine_ls_R_factor_all 0.1756
_refine_ls_R_factor_gt 0.0939
_refine_ls_shift/su_max 0.075
_refine_ls_shift/su_mean 0.004
_refine_ls_structure_factor_coef Fsqd
_refine_ls_weighting_details 'calc w=1/[\s^2^(Fo^2^)+(0.0843P)^2^+6.6876P] where P=(Fo^2^+2Fc^2^)/3'
_refine_ls_weighting_scheme calc
_refine_ls_wR_factor_gt 0.1986
_refine_ls_wR_factor_ref 0.2503
_reflns_number_gt 3449
_reflns_number_total 6397
_reflns_threshold_expression >2sigma(I)
_cod_data_source_file c5dt04805b2.cif
_cod_data_source_block a
_cod_depositor_comments 'Adding full bibliography for 7038347--7038348.cif.'
_cod_original_cell_volume 1816.5(3)
_cod_database_code 7038348
_reflns_odcompleteness_completeness 99.87
_reflns_odcompleteness_iscentric 1
_reflns_odcompleteness_theta 26.32

loop_
_space_group_symop_id
_space_group_symop_operation_xyz
1 'x, y, z'
2 '-x, -y, -z'

loop_
_atom_site_label
_atom_site_type_symbol
_atom_site_fract_x
_atom_site_fract_y
_atom_site_fract_z
_atom_site_U_iso_or_equiv
_atom_site_adp_type
_atom_site_occupancy
_atom_site_symmetry_multiplicity
_atom_site_calc_flag
_atom_site_refinement_flags
Cu1 Cu 0.98810(9) 0.51618(9) 0.89546(9) 0.0283(3) Uani 1 1 d U
O1 O 0.9584(5) 0.3939(5) 0.9410(4) 0.0327(13) Uani 1 1 d U
N7 N 1.1907(6) 0.5126(7) 0.9266(6) 0.043(2) Uani 1 1 d .
N1 N 0.7844(5) 0.7343(6) 0.5383(6) 0.0321(17) Uani 1 1 d .
N3 N 0.9898(5) 0.6969(6) 0.5751(5) 0.0276(15) Uani 1 1 d .
N6 N 0.9603(6) 0.6404(6) 0.8425(5) 0.0318(17) Uani 1 1 d .
N5 N 0.9262(5) 0.7297(6) 0.7265(5) 0.0268(15) Uani 1 1 d .
N4 N 1.0270(6) 0.5952(7) 0.4326(6) 0.0419(19) Uani 1 1 d .
N2 N 0.5756(7) 0.6423(8) 0.4184(7) 0.059(2) Uani 1 1 d .
C12 C 1.3339(8) 0.7632(9) 0.7658(8) 0.0449(18) Uani 1 1 d U
C30 C 1.2623(8) 0.4967(9) 1.0174(8) 0.053(2) Uani 1 1 d U
H30A H 1.2287 0.4886 1.0626 0.064 Uiso 1 1 calc R
C32 C 1.3610(9) 0.5201(11) 0.8908(9) 0.066(2) Uani 1 1 d U
H32A H 1.3914 0.5285 0.8435 0.079 Uiso 1 1 calc R
C31 C 1.2405(8) 0.5260(10) 0.8651(9) 0.062(2) Uani 1 1 d U
H31A H 1.1934 0.5399 0.8016 0.074 Uiso 1 1 calc R
C29 C 1.3839(8) 0.4910(10) 1.0515(9) 0.054(2) Uani 1 1 d U
C28 C 1.4351(8) 0.5023(10) 0.9840(8) 0.050(2) Uani 1 1 d U
C24 C 0.9152(7) 0.7314(7) 0.8800(7) 0.0286(15) Uani 1 1 d U
C1 C 0.7419(8) 0.7872(8) 0.4648(7) 0.0409(16) Uani 1 1 d U
C16 C 0.9439(8) 0.6304(8) 0.4611(7) 0.0399(17) Uani 1 1 d U
H16A H 0.8596 0.6106 0.4062 0.048 Uiso 1 1 calc R
C19 C 0.8934(7) 0.7876(7) 0.8080(7) 0.0286(14) Uani 1 1 d U
C21 C 0.8239(7) 0.9202(8) 0.9135(7) 0.0355(16) Uani 1 1 d U
C22 C 0.8420(7) 0.8604(8) 0.9855(7) 0.0361(16) Uani 1 1 d U
C20 C 0.8493(7) 0.8815(7) 0.8248(7) 0.0326(15) Uani 1 1 d U
H20A H 0.8366 0.9188 0.7768 0.039 Uiso 1 1 calc R
C10 C 1.1175(7) 0.7075(8) 0.6265(7) 0.0324(15) Uani 1 1 d U
C27 C 0.8164(8) 0.9045(9) 1.0850(8) 0.050(2) Uani 1 1 d U
H27A H 0.8332 0.8555 1.1246 0.060 Uiso 1 1 calc R
H27B H 0.7299 0.9027 1.0554 0.060 Uiso 1 1 calc R
H27C H 0.8701 0.9832 1.1379 0.060 Uiso 1 1 calc R
C23 C 0.8874(7) 0.7687(8) 0.9684(7) 0.0341(16) Uani 1 1 d U
H23A H 0.9000 0.7306 1.0158 0.041 Uiso 1 1 calc R
C11 C 1.2145(7) 0.7672(8) 0.7412(7) 0.0381(16) Uani 1 1 d U
H11A H 1.1989 0.8084 0.7994 0.046 Uiso 1 1 calc R
C2 C 0.8005(8) 0.8761(9) 0.4537(8) 0.0461(18) Uani 1 1 d U
H2A H 0.8868 0.9129 0.5021 0.055 Uiso 1 1 calc R
C13 C 1.3562(8) 0.6997(9) 0.6759(8) 0.0439(18) Uani 1 1 d U
C5 C 0.5428(9) 0.7650(10) 0.3060(9) 0.061(2) Uani 1 1 d U
H5A H 0.4565 0.7284 0.2575 0.073 Uiso 1 1 calc R
C6 C 0.6122(8) 0.7281(9) 0.3895(8) 0.0477(18) Uani 1 1 d U
C3 C 0.7311(9) 0.9107(9) 0.3706(8) 0.0523(19) Uani 1 1 d U
C4 C 0.6002(9) 0.8531(10) 0.2953(9) 0.057(2) Uani 1 1 d U
C26 C 0.7788(8) 1.0268(8) 0.9361(8) 0.050(2) Uani 1 1 d U
H26A H 0.7717 1.0559 0.8803 0.060 Uiso 1 1 calc R
H26B H 0.8382 1.0864 1.0125 0.060 Uiso 1 1 calc R
H26C H 0.6981 1.0057 0.9297 0.060 Uiso 1 1 calc R
C9 C 0.5253(11) 0.8913(12) 0.2024(10) 0.087(3) Uani 1 1 d U
H9A H 0.4386 0.8444 0.1589 0.104 Uiso 1 1 calc R
H9B H 0.5588 0.8816 0.1515 0.104 Uiso 1 1 calc R
H9C H 0.5315 0.9720 0.2383 0.104 Uiso 1 1 calc R
C17 C 1.4899(8) 0.6989(11) 0.7060(10) 0.073(3) Uani 1 1 d U
H17A H 1.4902 0.6527 0.6370 0.087 Uiso 1 1 calc R
H17B H 1.5207 0.6661 0.7603 0.087 Uiso 1 1 calc R
H17C H 1.5431 0.7774 0.7395 0.087 Uiso 1 1 calc R
C8 C 0.7955(10) 1.0114(10) 0.3622(10) 0.075(3) Uani 1 1 d U
H8A H 0.8835 1.0398 0.4193 0.090 Uiso 1 1 calc R
H8B H 0.7584 1.0729 0.3756 0.090 Uiso 1 1 calc R
H8C H 0.7858 0.9859 0.2865 0.090 Uiso 1 1 calc R
C18 C 1.4411(9) 0.8302(10) 0.8894(9) 0.068(3) Uani 1 1 d U
H18A H 1.4090 0.8679 0.9379 0.082 Uiso 1 1 calc R
H18B H 1.5019 0.8880 0.8934 0.082 Uiso 1 1 calc R
H18C H 1.4805 0.7772 0.9152 0.082 Uiso 1 1 calc R
C25 C 0.9635(7) 0.6435(7) 0.7520(7) 0.0321(15) Uani 1 1 d U
H25A H 0.9895 0.5906 0.7096 0.039 Uiso 1 1 calc R
N8 N 0.8825(6) 0.3850(6) 0.7348(6) 0.0359(16) Uani 1 1 d U
C14 C 1.2603(7) 0.6430(8) 0.5644(8) 0.0409(17) Uani 1 1 d U
H14A H 1.2757 0.6028 0.5058 0.049 Uiso 1 1 calc R
C33 C 0.8610(9) 0.2918(8) 0.8484(8) 0.055(2) Uani 1 1 d DU
H33A H 0.8070 0.2418 0.8552 0.066 Uiso 1 1 calc R
C35 C 0.7433(10) 0.1804(11) 0.6303(10) 0.088(3) Uani 1 1 d DU
H35A H 0.7627 0.1645 0.5687 0.106 Uiso 1 1 calc R
H35B H 0.6730 0.2118 0.6107 0.106 Uiso 1 1 calc R
C15 C 1.1393(7) 0.6456(8) 0.5388(7) 0.0337(16) Uani 1 1 d U
C7 C 0.6829(8) 0.6508(9) 0.5072(8) 0.0473(18) Uani 1 1 d U
H7A H 0.6869 0.6027 0.5443 0.057 Uiso 1 1 calc R
B1 B 0.9198(8) 0.7630(8) 0.6296(7) 0.027(2) Uani 1 1 d .
H1 H 0.9605 0.8454 0.6630 0.032 Uiso 1 1 d R
C36 C 0.6991(14) 0.0642(12) 0.6304(13) 0.129(5) Uani 1 1 d U
H36A H 0.6260 0.0135 0.5568 0.154 Uiso 1 1 calc R
H36B H 0.6782 0.0774 0.6902 0.154 Uiso 1 1 calc R
H36C H 0.7651 0.0285 0.6442 0.154 Uiso 1 1 calc R
C34 C 0.8574(12) 0.2763(13) 0.7416(13) 0.028(2) Uiso 0.50 1 d PDU
N8A N 0.9545(11) 0.2247(17) 0.7362(11) 0.106(5) Uani 0.50 1 d PDU
O1W O 0.6679(6) 0.4866(7) 0.6761(7) 0.080(2) Uani 1 1 d .

loop_
_atom_site_aniso_label
_atom_site_aniso_U_11
_atom_site_aniso_U_22
_atom_site_aniso_U_33
_atom_site_aniso_U_23
_atom_site_aniso_U_13
_atom_site_aniso_U_12
Cu1 0.0322(5) 0.0372(6) 0.0287(6) 0.0217(5) 0.0191(5) 0.0162(5)
O1 0.040(3) 0.039(3) 0.028(3) 0.021(3) 0.020(3) 0.014(3)
N7 0.028(4) 0.064(6) 0.048(5) 0.028(5) 0.025(4) 0.016(4)
N1 0.027(3) 0.043(5) 0.040(4) 0.028(4) 0.019(3) 0.014(3)
N3 0.035(4) 0.037(4) 0.025(4) 0.018(4) 0.022(3) 0.018(3)
N6 0.037(4) 0.046(5) 0.031(4) 0.025(4) 0.023(3) 0.021(4)
N5 0.032(3) 0.035(4) 0.027(4) 0.021(4) 0.019(3) 0.017(3)
N4 0.044(4) 0.058(6) 0.030(4) 0.018(4) 0.022(4) 0.024(4)
N2 0.038(4) 0.065(6) 0.067(6) 0.035(6) 0.017(5) 0.013(4)
C12 0.038(3) 0.052(4) 0.043(3) 0.023(3) 0.017(3) 0.018(3)
C30 0.039(4) 0.092(5) 0.057(4) 0.048(4) 0.032(3) 0.032(4)
C32 0.045(4) 0.109(5) 0.058(4) 0.041(4) 0.034(4) 0.027(4)
C31 0.044(4) 0.098(5) 0.053(4) 0.039(4) 0.025(3) 0.032(4)
C29 0.039(4) 0.088(5) 0.059(4) 0.045(4) 0.032(3) 0.030(4)
C28 0.036(4) 0.086(5) 0.052(4) 0.040(4) 0.030(3) 0.030(4)
C24 0.028(3) 0.037(3) 0.033(3) 0.021(3) 0.020(2) 0.018(3)
C1 0.043(3) 0.063(4) 0.043(3) 0.039(3) 0.027(3) 0.032(3)
C16 0.040(3) 0.053(4) 0.036(3) 0.026(3) 0.021(3) 0.020(3)
C19 0.031(3) 0.039(3) 0.036(3) 0.025(3) 0.024(2) 0.020(2)
C21 0.034(3) 0.041(4) 0.039(3) 0.017(3) 0.024(3) 0.018(3)
C22 0.035(3) 0.044(4) 0.038(3) 0.020(3) 0.024(3) 0.015(3)
C20 0.032(3) 0.040(3) 0.038(3) 0.024(3) 0.022(3) 0.017(3)
C10 0.033(3) 0.047(3) 0.035(3) 0.026(3) 0.023(2) 0.021(3)
C27 0.054(5) 0.058(6) 0.043(5) 0.015(4) 0.033(4) 0.023(4)
C23 0.035(3) 0.044(3) 0.037(3) 0.024(3) 0.023(3) 0.017(3)
C11 0.038(3) 0.049(3) 0.038(3) 0.023(3) 0.023(3) 0.020(3)
C2 0.044(3) 0.068(4) 0.049(3) 0.041(3) 0.028(3) 0.029(3)
C13 0.034(3) 0.054(4) 0.048(3) 0.024(3) 0.021(3) 0.020(3)
C5 0.051(3) 0.076(4) 0.056(4) 0.035(3) 0.019(3) 0.034(3)
C6 0.043(3) 0.068(4) 0.051(3) 0.037(3) 0.027(3) 0.033(3)
C3 0.056(4) 0.074(4) 0.052(4) 0.044(3) 0.032(3) 0.031(3)
C4 0.058(4) 0.078(4) 0.049(4) 0.042(3) 0.025(3) 0.035(3)
C26 0.052(5) 0.045(5) 0.056(5) 0.016(4) 0.031(4) 0.020(4)
C9 0.085(6) 0.107(7) 0.063(6) 0.052(5) 0.019(5) 0.044(5)
C17 0.040(5) 0.084(7) 0.068(6) 0.014(5) 0.020(5) 0.021(5)
C8 0.080(5) 0.090(6) 0.073(5) 0.059(5) 0.035(5) 0.029(5)
C18 0.046(5) 0.077(6) 0.051(5) 0.014(5) 0.010(4) 0.019(5)
C25 0.033(3) 0.043(3) 0.039(3) 0.025(3) 0.025(2) 0.022(2)
N8 0.037(3) 0.040(4) 0.023(3) 0.013(3) 0.011(3) 0.003(3)
C14 0.038(3) 0.053(4) 0.042(3) 0.020(3) 0.026(3) 0.022(3)
C33 0.061(4) 0.048(4) 0.042(4) 0.022(3) 0.019(3) -0.007(3)
C35 0.106(5) 0.060(5) 0.056(5) 0.010(4) 0.026(5) -0.006(5)
C15 0.035(3) 0.045(4) 0.038(3) 0.027(3) 0.023(3) 0.020(3)
C7 0.045(3) 0.057(4) 0.051(3) 0.033(3) 0.024(3) 0.020(3)
B1 0.030(5) 0.030(6) 0.023(5) 0.016(5) 0.013(4) 0.008(4)
C36 0.135(9) 0.069(7) 0.091(8) -0.005(7) 0.022(7) -0.009(7)
N8A 0.131(9) 0.073(11) 0.087(12) 0.023(10) 0.043(8) 0.025(9)
O1W 0.035(4) 0.076(6) 0.104(7) 0.030(6) 0.023(4) 0.016(4)

loop_
_atom_type_symbol
_atom_type_description
_atom_type_scat_dispersion_real
_atom_type_scat_dispersion_imag
_atom_type_scat_source
C C 0.0033 0.0016 'International Tables Vol C Tables 4.2.6.8 and 6.1.1.4'
H H 0.0000 0.0000 'International Tables Vol C Tables 4.2.6.8 and 6.1.1.4'
B B 0.0013 0.0007 'International Tables Vol C Tables 4.2.6.8 and 6.1.1.4'
Cu Cu 0.3201 1.2651 'International Tables Vol C Tables 4.2.6.8 and 6.1.1.4'
N N 0.0061 0.0033 'International Tables Vol C Tables 4.2.6.8 and 6.1.1.4'
O O 0.0106 0.0060 'International Tables Vol C Tables 4.2.6.8 and 6.1.1.4'

loop_
_geom_angle_atom_site_label_1
_geom_angle_atom_site_label_2
_geom_angle_atom_site_label_3
_geom_angle
_geom_angle_site_symmetry_1
_geom_angle_site_symmetry_3
O1 Cu1 Cu1 39.23(16) . 2_767
O1 Cu1 Cu1 38.68(15) 2_767 2_767
O1 Cu1 O1 77.9(3) . 2_767
O1 Cu1 N7 96.3(2) . .
O1 Cu1 N7 95.8(2) 2_767 .
O1 Cu1 N6 160.1(2) . .
O1 Cu1 N8 156.6(2) 2_767 .
O1 Cu1 N8 83.0(2) . .
N7 Cu1 Cu1 97.79(17) . 2_767
N6 Cu1 Cu1 134.86(19) . 2_767
N6 Cu1 O1 99.3(2) . 2_767
N6 Cu1 N7 103.6(2) . .
N6 Cu1 N8 94.1(3) . .
N8 Cu1 Cu1 121.03(18) . 2_767
N8 Cu1 N7 99.6(3) . .
Cu1 O1 Cu1 102.1(3) . 2_767
C33 O1 Cu1 135.5(4) . 2_767
C33 O1 Cu1 113.1(4) . .
C30 N7 Cu1 115.9(5) . .
C31 N7 Cu1 127.8(6) . .
C31 N7 C30 116.4(7) . .
C1 N1 B1 125.5(6) . .
C7 N1 C1 105.9(7) . .
C7 N1 B1 128.5(6) . .
C16 N3 C10 104.3(6) . .
C16 N3 B1 126.6(6) . .
C10 N3 B1 128.3(7) . .
C24 N6 Cu1 127.9(4) . .
C25 N6 Cu1 126.1(6) . .
C25 N6 C24 105.3(6) . .
C19 N5 C25 105.5(6) . .
C19 N5 B1 125.2(6) . .
C25 N5 B1 129.3(6) . .
C16 N4 C15 102.9(7) . .
C7 N2 C6 103.6(7) . .
C11 C12 C18 118.7(9) . .
C13 C12 C11 120.4(8) . .
C13 C12 C18 120.9(8) . .
N7 C30 H30A 117.2 . .
N7 C30 C29 125.6(8) . .
C29 C30 H30A 117.2 . .
C31 C32 H32A 119.4 . .
C28 C32 H32A 119.4 . .
C28 C32 C31 121.2(8) . .
N7 C31 C32 122.7(9) . .
N7 C31 H31A 118.7 . .
C32 C31 H31A 118.7 . .
C30 C29 C28 117.7(8) . .
C32 C28 C29 116.5(7) . .
C32 C28 C28 123.0(9) . 2_867
C29 C28 C28 120.5(10) . 2_867
N6 C24 C19 108.4(6) . .
N6 C24 C23 132.0(7) . .
C23 C24 C19 119.5(7) . .
N1 C1 C6 106.1(7) . .
C2 C1 N1 133.2(8) . .
C2 C1 C6 120.7(7) . .
N3 C16 H16A 122.1 . .
N4 C16 N3 115.8(7) . .
N4 C16 H16A 122.1 . .
N5 C19 C24 106.6(6) . .
C20 C19 N5 131.9(6) . .
C20 C19 C24 121.5(7) . .
C22 C21 C26 120.2(7) . .
C20 C21 C22 119.7(8) . .
C20 C21 C26 120.1(7) . .
C21 C22 C27 119.7(8) . .
C23 C22 C21 120.1(7) . .
C23 C22 C27 120.1(7) . .
C19 C20 C21 119.2(7) . .
C19 C20 H20A 120.4 . .
C21 C20 H20A 120.4 . .
N3 C10 C11 131.3(7) . .
C15 C10 N3 107.0(7) . .
C15 C10 C11 121.6(7) . .
C22 C27 H27A 109.5 . .
C22 C27 H27B 109.5 . .
C22 C27 H27C 109.5 . .
H27A C27 H27B 109.5 . .
H27A C27 H27C 109.5 . .
H27B C27 H27C 109.5 . .
C24 C23 H23A 120.0 . .
C22 C23 C24 119.9(7) . .
C22 C23 H23A 120.0 . .
C12 C11 C10 117.9(8) . .
C12 C11 H11A 121.0 . .
C10 C11 H11A 121.0 . .
C1 C2 H2A 120.2 . .
C1 C2 C3 119.7(8) . .
C3 C2 H2A 120.2 . .
C12 C13 C17 119.0(8) . .
C14 C13 C12 120.6(7) . .
C14 C13 C17 120.4(8) . .
C6 C5 H5A 119.7 . .
C4 C5 H5A 119.7 . .
C4 C5 C6 120.6(9) . .
C1 C6 N2 109.6(7) . .
C5 C6 N2 131.5(9) . .
C5 C6 C1 118.9(9) . .
C2 C3 C4 120.2(8) . .
C2 C3 C8 119.2(9) . .
C8 C3 C4 120.6(8) . .
C5 C4 C3 119.9(8) . .
C5 C4 C9 120.6(10) . .
C3 C4 C9 119.5(9) . .
C21 C26 H26A 109.5 . .
C21 C26 H26B 109.5 . .
C21 C26 H26C 109.5 . .
H26A C26 H26B 109.5 . .
H26A C26 H26C 109.5 . .
H26B C26 H26C 109.5 . .
C4 C9 H9A 109.5 . .
C4 C9 H9B 109.5 . .
C4 C9 H9C 109.5 . .
H9A C9 H9B 109.5 . .
H9A C9 H9C 109.5 . .
H9B C9 H9C 109.5 . .
C13 C17 H17A 109.5 . .
C13 C17 H17B 109.5 . .
C13 C17 H17C 109.5 . .
H17A C17 H17B 109.5 . .
H17A C17 H17C 109.5 . .
H17B C17 H17C 109.5 . .
C3 C8 H8A 109.5 . .
C3 C8 H8B 109.5 . .
C3 C8 H8C 109.5 . .
H8A C8 H8B 109.5 . .
H8A C8 H8C 109.5 . .
H8B C8 H8C 109.5 . .
C12 C18 H18A 109.5 . .
C12 C18 H18B 109.5 . .
C12 C18 H18C 109.5 . .
H18A C18 H18B 109.5 . .
H18A C18 H18C 109.5 . .
H18B C18 H18C 109.5 . .
N6 C25 N5 114.2(7) . .
N6 C25 H25A 122.9 . .
N5 C25 H25A 122.9 . .
C34 N8 Cu1 109.7(7) . .
C13 C14 H14A 120.3 . .
C13 C14 C15 119.5(8) . .
C15 C14 H14A 120.3 . .
O1 C33 H33A 124.9 . .
O1 C33 C34 110.2(8) . .
C34 C33 H33A 124.9 . .
H35A C35 H35B 107.1 . .
C36 C35 H35A 107.8 . .
C36 C35 H35B 107.8 . .
C34 C35 H35A 107.8 . .
C34 C35 H35B 107.8 . .
C34 C35 C36 118.1(10) . .
C10 C15 N4 110.0(6) . .
C10 C15 C14 119.9(8) . .
C14 C15 N4 130.1(8) . .
N1 C7 H7A 122.7 . .
N2 C7 N1 114.7(8) . .
N2 C7 H7A 122.7 . .
N1 B1 N3 110.2(7) . .
N1 B1 N5 110.4(6) . .
N1 B1 H1 109.1 . .
N3 B1 H1 108.8 . .
N5 B1 N3 109.5(6) . .
N5 B1 H1 108.8 . .
C35 C36 H36A 109.4 . .
C35 C36 H36B 109.5 . .
C35 C36 H36C 109.5 . .
H36A C36 H36B 109.5 . .
H36A C36 H36C 109.5 . .
H36B C36 H36C 109.5 . .
N8 C34 C33 112.2(10) . .
N8 C34 C35 113.0(10) . .
N8 C34 N8A 107.6(13) . .
C33 C34 C35 116.2(10) . .
C33 C34 N8A 108.3(9) . .
N8A C34 C35 98.1(9) . .

loop_
_geom_bond_atom_site_label_1
_geom_bond_atom_site_label_2
_geom_bond_distance
_geom_bond_site_symmetry_2
Cu1 Cu1 3.0348(17) 2_767
Cu1 O1 1.940(5) .
Cu1 O1 1.963(5) 2_767
Cu1 N7 2.357(6) .
Cu1 N6 1.980(6) .
Cu1 N8 2.016(7) .
O1 Cu1 1.963(5) 2_767
O1 C33 1.412(10) .
N7 C30 1.313(10) .
N7 C31 1.311(10) .
N1 C1 1.383(9) .
N1 C7 1.342(10) .
N1 B1 1.512(10) .
N3 C16 1.354(10) .
N3 C10 1.391(9) .
N3 B1 1.538(10) .
N6 C24 1.391(10) .
N6 C25 1.318(9) .
N5 C19 1.396(9) .
N5 C25 1.342(9) .
N5 B1 1.551(9) .
N4 C16 1.328(10) .
N4 C15 1.396(10) .
N2 C6 1.389(11) .
N2 C7 1.340(10) .
C12 C11 1.376(11) .
C12 C13 1.422(12) .
C12 C18 1.513(13) .
C30 H30A 0.9300 .
C30 C29 1.386(11) .
C32 H32A 0.9300 .
C32 C31 1.390(12) .
C32 C28 1.361(12) .
C31 H31A 0.9300 .
C29 C28 1.393(11) .
C28 C28 1.482(15) 2_867
C24 C19 1.394(9) .
C24 C23 1.390(10) .
C1 C2 1.369(11) .
C1 C6 1.407(12) .
C16 H16A 0.9300 .
C19 C20 1.365(11) .
C21 C22 1.435(11) .
C21 C20 1.374(10) .
C21 C26 1.519(12) .
C22 C27 1.519(11) .
C22 C23 1.350(11) .
C20 H20A 0.9300 .
C10 C11 1.393(11) .
C10 C15 1.388(11) .
C27 H27A 0.9600 .
C27 H27B 0.9600 .
C27 H27C 0.9600 .
C23 H23A 0.9300 .
C11 H11A 0.9300 .
C2 H2A 0.9300 .
C2 C3 1.377(11) .
C13 C17 1.520(11) .
C13 C14 1.359(12) .
C5 H5A 0.9300 .
C5 C6 1.401(12) .
C5 C4 1.351(13) .
C3 C4 1.416(13) .
C3 C8 1.503(13) .
C4 C9 1.526(12) .
C26 H26A 0.9600 .
C26 H26B 0.9600 .
C26 H26C 0.9600 .
C9 H9A 0.9600 .
C9 H9B 0.9600 .
C9 H9C 0.9600 .
C17 H17A 0.9600 .
C17 H17B 0.9600 .
C17 H17C 0.9600 .
C8 H8A 0.9600 .
C8 H8B 0.9600 .
C8 H8C 0.9600 .
C18 H18A 0.9600 .
C18 H18B 0.9600 .
C18 H18C 0.9600 .
C25 H25A 0.9300 .
N8 C34 1.434(15) .
C14 H14A 0.9300 .
C14 C15 1.386(10) .
C33 H33A 0.9300 .
C33 C34 1.443(15) .
C35 H35A 0.9700 .
C35 H35B 0.9700 .
C35 C36 1.524(16) .
C35 C34 1.536(18) .
C7 H7A 0.9300 .
B1 H1 0.9600 .
C36 H36A 0.9600 .
C36 H36B 0.9600 .
C36 H36C 0.9600 .
C34 N8A 1.453(5) .

loop_
_geom_torsion_atom_site_label_1
_geom_torsion_atom_site_label_2
_geom_torsion_atom_site_label_3
_geom_torsion_atom_site_label_4
_geom_torsion
_geom_torsion_site_symmetry_1
_geom_torsion_site_symmetry_4
Cu1 Cu1 O1 C33 152.2(6) 2_767 .
Cu1 Cu1 N7 C30 1.2(8) 2_767 .
Cu1 Cu1 N7 C31 -178.0(9) 2_767 .
Cu1 Cu1 N6 C24 -17.1(8) 2_767 .
Cu1 Cu1 N6 C25 173.6(5) 2_767 .
Cu1 Cu1 N8 C34 -16.7(6) 2_767 .
Cu1 O1 C33 C34 32.2(8) . .
Cu1 O1 C33 C34 171.6(5) 2_767 .
Cu1 N7 C30 C29 179.6(9) . .
Cu1 N7 C31 C32 -178.8(9) . .
Cu1 N6 C24 C19 -171.4(5) . .
Cu1 N6 C24 C23 6.3(13) . .
Cu1 N6 C25 N5 172.1(5) . .
Cu1 N8 C34 C33 26.1(9) . .
Cu1 N8 C34 C35 159.9(7) . .
Cu1 N8 C34 N8A -92.9(10) . .
O1 Cu1 O1 Cu1 0.0 2_767 2_767
O1 Cu1 O1 C33 152.2(6) 2_767 .
O1 Cu1 N7 C30 40.1(8) 2_767 .
O1 Cu1 N7 C30 -38.3(8) . .
O1 Cu1 N7 C31 142.5(9) . .
O1 Cu1 N7 C31 -139.1(9) 2_767 .
O1 Cu1 N6 C24 45.4(12) . .
O1 Cu1 N6 C24 -34.7(7) 2_767 .
O1 Cu1 N6 C25 -123.9(8) . .
O1 Cu1 N6 C25 156.0(6) 2_767 .
O1 Cu1 N8 C34 -42.1(9) 2_767 .
O1 Cu1 N8 C34 -6.7(6) . .
O1 C33 C34 N8 -38.2(10) . .
O1 C33 C34 C35 -170.4(9) . .
O1 C33 C34 N8A 80.4(13) . .
N7 Cu1 O1 Cu1 94.6(3) . 2_767
N7 Cu1 O1 C33 -113.2(5) . .
N7 Cu1 N6 C24 -133.0(6) . .
N7 Cu1 N6 C25 57.7(7) . .
N7 Cu1 N8 C34 88.5(6) . .
N7 C30 C29 C28 -0.3(18) . .
N1 C1 C2 C3 -179.6(9) . .
N1 C1 C6 N2 1.3(11) . .
N1 C1 C6 C5 178.7(8) . .
N3 C10 C11 C12 -178.8(8) . .
N3 C10 C15 N4 -0.3(9) . .
N3 C10 C15 C14 178.5(7) . .
N6 Cu1 O1 Cu1 -83.8(8) . 2_767
N6 Cu1 O1 C33 68.3(10) . .
N6 Cu1 N7 C30 141.1(7) . .
N6 Cu1 N7 C31 -38.0(9) . .
N6 Cu1 N8 C34 -167.0(6) . .
N6 C24 C19 N5 -0.1(9) . .
N6 C24 C19 C20 -179.6(7) . .
N6 C24 C23 C22 -178.9(8) . .
N5 C19 C20 C21 179.7(8) . .
C12 C13 C14 C15 -1.2(13) . .
C30 N7 C31 C32 2.0(16) . .
C30 C29 C28 C32 1.0(16) . .
C30 C29 C28 C28 179.7(12) . 2_867
C31 N7 C30 C29 -1.2(17) . .
C31 C32 C28 C29 -0.2(18) . .
C31 C32 C28 C28 -178.8(13) . 2_867
C28 C32 C31 N7 -1.4(19) . .
C24 N6 C25 N5 0.9(9) . .
C24 C19 C20 C21 -1.1(12) . .
C1 N1 C7 N2 0.4(11) . .
C1 N1 B1 N3 -83.5(10) . .
C1 N1 B1 N5 155.4(8) . .
C1 C2 C3 C4 -1.2(15) . .
C1 C2 C3 C8 177.6(9) . .
C16 N3 C10 C11 178.7(9) . .
C16 N3 C10 C15 -0.3(8) . .
C16 N3 B1 N1 5.7(10) . .
C16 N3 B1 N5 127.4(8) . .
C16 N4 C15 C10 0.8(9) . .
C16 N4 C15 C14 -177.9(8) . .
C19 N5 C25 N6 -1.0(9) . .
C19 N5 B1 N1 -70.7(10) . .
C19 N5 B1 N3 167.8(7) . .
C19 C24 C23 C22 -1.4(12) . .
C21 C22 C23 C24 -0.8(13) . .
C22 C21 C20 C19 -1.1(12) . .
C20 C21 C22 C27 178.8(8) . .
C20 C21 C22 C23 2.0(13) . .
C10 N3 C16 N4 0.9(10) . .
C10 N3 B1 N1 173.2(6) . .
C10 N3 B1 N5 -65.1(9) . .
C27 C22 C23 C24 -177.5(7) . .
C23 C24 C19 N5 -178.2(7) . .
C23 C24 C19 C20 2.3(12) . .
C11 C12 C13 C17 179.0(9) . .
C11 C12 C13 C14 0.7(14) . .
C11 C10 C15 N4 -179.5(7) . .
C11 C10 C15 C14 -0.6(12) . .
C2 C1 C6 N2 180.0(8) . .
C2 C1 C6 C5 -2.6(14) . .
C2 C3 C4 C5 0.8(16) . .
C2 C3 C4 C9 -179.0(10) . .
C13 C12 C11 C10 -0.1(13) . .
C13 C14 C15 N4 179.8(8) . .
C13 C14 C15 C10 1.2(13) . .
C6 N2 C7 N1 0.5(11) . .
C6 C1 C2 C3 2.2(14) . .
C6 C5 C4 C3 -1.3(17) . .
C6 C5 C4 C9 178.5(10) . .
C4 C5 C6 N2 178.9(10) . .
C4 C5 C6 C1 2.2(16) . .
C26 C21 C22 C27 -0.3(12) . .
C26 C21 C22 C23 -177.1(8) . .
C26 C21 C20 C19 178.0(8) . .
C17 C13 C14 C15 -179.5(8) . .
C8 C3 C4 C5 -178.0(10) . .
C8 C3 C4 C9 2.2(16) . .
C18 C12 C11 C10 178.3(8) . .
C18 C12 C13 C17 0.6(14) . .
C18 C12 C13 C14 -177.7(9) . .
C25 N6 C24 C19 -0.4(9) . .
C25 N6 C24 C23 177.4(9) . .
C25 N5 C19 C24 0.6(8) . .
C25 N5 C19 C20 180.0(9) . .
C25 N5 B1 N1 110.0(9) . .
C25 N5 B1 N3 -11.6(11) . .
N8 Cu1 O1 Cu1 -166.4(3) . 2_767
N8 Cu1 O1 C33 -14.2(5) . .
N8 Cu1 N7 C30 -122.3(7) . .
N8 Cu1 N7 C31 58.6(9) . .
N8 Cu1 N6 C24 126.0(7) . .
N8 Cu1 N6 C25 -43.2(7) . .
C15 N4 C16 N3 -1.1(10) . .
C15 C10 C11 C12 0.1(12) . .
C7 N1 C1 C2 -179.4(10) . .
C7 N1 C1 C6 -1.0(10) . .
C7 N1 B1 N3 92.7(9) . .
C7 N1 B1 N5 -28.4(12) . .
C7 N2 C6 C1 -1.1(11) . .
C7 N2 C6 C5 -178.0(11) . .
B1 N1 C1 C2 -2.5(16) . .
B1 N1 C1 C6 175.9(8) . .
B1 N1 C7 N2 -176.4(8) . .
B1 N3 C16 N4 170.8(7) . .
B1 N3 C10 C11 9.1(13) . .
B1 N3 C10 C15 -170.0(7) . .
B1 N5 C19 C24 -178.8(7) . .
B1 N5 C19 C20 0.5(13) . .
B1 N5 C25 N6 178.5(7) . .
C36 C35 C34 N8 -174.3(12) . .
C36 C35 C34 C33 -42.5(14) . .
C36 C35 C34 N8A 72.6(16) . .
